data_7152441
loop_
_publ_author_name
'Chen, Song'
'Rong, Chao'
'Feng, Pengju'
'Li, Songlei'
'Shi, Yian'

_publ_section_title
;
 Stereoselective construction of the tetracyclic core of Cryptotrione.
;
_journal_issue 29
_journal_name_full 'Organic &amp; biomolecular chemistry'
_journal_page_first 5518
_journal_page_last 5520
_journal_paper_doi 10.1039/c2ob25923k
_journal_volume 10
_journal_year 2012
_chemical_absolute_configuration ad
_chemical_formula_moiety 'C32 H38 N O3, C H4 O, Cl'
_chemical_formula_sum 'C33 H42 Cl N O4'
_chemical_formula_weight 552.13
_chemical_name_systematic
;
?
;
_space_group_IT_number 92
_symmetry_cell_setting tetragonal
_symmetry_space_group_name_Hall 'P 4abw 2nw'
_symmetry_space_group_name_H-M 'P 41 21 2'
_atom_sites_solution_hydrogens geom
_atom_sites_solution_primary direct
_atom_sites_solution_secondary difmap
_audit_creation_method SHELXL-97
_cell_angle_alpha 90.00
_cell_angle_beta 90.00
_cell_angle_gamma 90.00
_cell_formula_units_Z 8
_cell_length_a 12.3304(17)
_cell_length_b 12.3304(17)
_cell_length_c 38.821(8)
_cell_measurement_reflns_used 14931
_cell_measurement_temperature 173(2)
_cell_measurement_theta_max 25.003
_cell_measurement_theta_min 1.5737
_cell_volume 5902.3(17)
_computing_cell_refinement 'CrystalClear (Rigaku Inc., 2008)'
_computing_data_collection 'CrystalClear (Rigaku Inc., 2008)'
_computing_data_reduction 'CrystalClear (Rigaku Inc., 2008)'
_computing_molecular_graphics
;
Mercury: visualization and analysis of crystal structures, C. F. Macrae,
P. R. Edgington, P. McCabe, E. Pidcock, G. P. Shields, R. Taylor,
M. Towler and J. van de Streek, J. Appl. Cryst., 39, 453-457, 2006.
;
_computing_publication_material 'SHELX-97 (Sheldrick, 2008)'
_computing_structure_refinement 'SHELX-97 (Sheldrick, 2008)'
_computing_structure_solution 'SHELX-97 (Sheldrick, 2008)'
_diffrn_ambient_temperature 173(2)
_diffrn_detector_area_resol_mean 28.5714
_diffrn_measured_fraction_theta_full 0.998
_diffrn_measured_fraction_theta_max 0.998
_diffrn_measurement_device_type 'Saturn724+ CCD'
_diffrn_measurement_method '\w scans at fixed \c = 45\%'
_diffrn_radiation_monochromator graphite
_diffrn_radiation_source 'fine-focus sealed tube'
_diffrn_radiation_type MoK\a
_diffrn_radiation_wavelength 0.71073
_diffrn_reflns_av_R_equivalents 0.0990
_diffrn_reflns_av_sigmaI/netI 0.0599
_diffrn_reflns_limit_h_max 14
_diffrn_reflns_limit_h_min -14
_diffrn_reflns_limit_k_max 14
_diffrn_reflns_limit_k_min -14
_diffrn_reflns_limit_l_max 45
_diffrn_reflns_limit_l_min -45
_diffrn_reflns_number 34943
_diffrn_reflns_theta_full 25.00
_diffrn_reflns_theta_max 25.00
_diffrn_reflns_theta_min 1.73
_exptl_absorpt_coefficient_mu 0.167
_exptl_absorpt_correction_T_max 1.0000
_exptl_absorpt_correction_T_min 0.6720
_exptl_absorpt_correction_type multi-scan
_exptl_absorpt_process_details 'CrystalClear (Rigaku Inc., 2008)'
_exptl_crystal_colour Colorless
_exptl_crystal_density_diffrn 1.243
_exptl_crystal_density_method 'not measured'
_exptl_crystal_description plate
_exptl_crystal_F_000 2368
_exptl_crystal_size_max 0.25
_exptl_crystal_size_mid 0.19
_exptl_crystal_size_min 0.05
_refine_diff_density_max 0.227
_refine_diff_density_min -0.224
_refine_diff_density_rms 0.054
_refine_ls_abs_structure_details 'Flack H D (1983), Acta Cryst. A39, 876-881'
_refine_ls_abs_structure_Flack 0.06(13)
_refine_ls_extinction_method none
_refine_ls_goodness_of_fit_ref 1.321
_refine_ls_hydrogen_treatment constr
_refine_ls_matrix_type full
_refine_ls_number_parameters 356
_refine_ls_number_reflns 5205
_refine_ls_number_restraints 0
_refine_ls_restrained_S_all 1.321
_refine_ls_R_factor_all 0.0932
_refine_ls_R_factor_gt 0.0906
_refine_ls_shift/su_max 0.005
_refine_ls_shift/su_mean 0.001
_refine_ls_structure_factor_coef Fsqd
_refine_ls_weighting_details 'calc w=1/[\s^2^(Fo^2^)+(0.0205P)^2^+9.8931P] where P=(Fo^2^+2Fc^2^)/3'
_refine_ls_weighting_scheme calc
_refine_ls_wR_factor_gt 0.1577
_refine_ls_wR_factor_ref 0.1587
_reflns_number_gt 5088
_reflns_number_total 5205
_reflns_threshold_expression >2sigma(I)
_cod_data_source_file c2ob25923k.txt
_cod_data_source_block a
_cod_original_sg_symbol_H-M P4(1)2(1)2
_cod_database_code 7152441

loop_
_symmetry_equiv_pos_as_xyz
'x, y, z'
'-x, -y, z+1/2'
'-y+1/2, x+1/2, z+1/4'
'y+1/2, -x+1/2, z+3/4'
'-x+1/2, y+1/2, -z+1/4'
'x+1/2, -y+1/2, -z+3/4'
'y, x, -z'
'-y, -x, -z+1/2'

loop_
_atom_site_label
_atom_site_type_symbol
_atom_site_fract_x
_atom_site_fract_y
_atom_site_fract_z
_atom_site_U_iso_or_equiv
_atom_site_adp_type
_atom_site_occupancy
_atom_site_symmetry_multiplicity
_atom_site_calc_flag
_atom_site_refinement_flags
Cl1 Cl 0.69407(10) 0.44242(9) 0.37274(3) 0.0267(3) Uani 1 1 d .
O1 O 0.9424(3) 0.7082(3) 0.23282(8) 0.0329(8) Uani 1 1 d .
O2 O 0.7954(3) 0.6098(3) 0.26795(9) 0.0330(9) Uani 1 1 d .
O3 O 1.0573(3) 0.8408(3) 0.38614(9) 0.0314(8) Uani 1 1 d .
H3 H 1.1072 0.8818 0.3793 0.038 Uiso 1 1 d R
O4 O 0.3693(4) 0.5540(4) 0.39057(11) 0.0573(13) Uani 1 1 d .
H4 H 0.4255 0.5811 0.3819 0.069 Uiso 1 1 d R
N1 N 1.0193(3) 0.2376(3) 0.38931(9) 0.0238(9) Uani 1 1 d .
H1 H 1.0638 0.1777 0.3859 0.029 Uiso 1 1 calc R
C1 C 1.0196(4) 0.7685(5) 0.21312(13) 0.0354(13) Uani 1 1 d .
H1C H 1.0270 0.8414 0.2228 0.053 Uiso 1 1 calc R
H1A H 0.9948 0.7737 0.1892 0.053 Uiso 1 1 calc R
H1B H 1.0900 0.7315 0.2138 0.053 Uiso 1 1 calc R
C2 C 0.9651(4) 0.6960(4) 0.26711(12) 0.0263(11) Uani 1 1 d .
C3 C 1.0588(4) 0.7333(4) 0.28327(12) 0.0246(11) Uani 1 1 d .
H3A H 1.1133 0.7695 0.2704 0.030 Uiso 1 1 calc R
C4 C 1.0719(4) 0.7170(4) 0.31856(12) 0.0208(10) Uani 1 1 d .
C5 C 0.9937(4) 0.6619(4) 0.33735(12) 0.0201(10) Uani 1 1 d .
C6 C 0.8994(4) 0.6243(4) 0.32153(12) 0.0225(11) Uani 1 1 d .
H6 H 0.8461 0.5864 0.3345 0.027 Uiso 1 1 calc R
C7 C 0.8843(4) 0.6429(4) 0.28653(13) 0.0266(11) Uani 1 1 d .
C8 C 0.6998(4) 0.5888(5) 0.28603(14) 0.0388(14) Uani 1 1 d .
H8C H 0.6836 0.6500 0.3013 0.058 Uiso 1 1 calc R
H8B H 0.7086 0.5227 0.2998 0.058 Uiso 1 1 calc R
H8A H 0.6400 0.5791 0.2697 0.058 Uiso 1 1 calc R
C9 C 1.1643(4) 0.7522(4) 0.34142(13) 0.0270(12) Uani 1 1 d .
H9B H 1.1865 0.8277 0.3363 0.032 Uiso 1 1 calc R
H9A H 1.2277 0.7037 0.3389 0.032 Uiso 1 1 calc R
C10 C 1.1147(4) 0.7431(4) 0.37747(14) 0.0269(11) Uani 1 1 d .
H10 H 1.1715 0.7262 0.3951 0.032 Uiso 1 1 calc R
C11 C 1.0308(4) 0.6499(4) 0.37478(12) 0.0211(10) Uani 1 1 d .
C12 C 0.9450(4) 0.6490(4) 0.40302(12) 0.0259(11) Uani 1 1 d .
H12A H 0.8796 0.6093 0.3953 0.031 Uiso 1 1 calc R
H12B H 0.9240 0.7240 0.4093 0.031 Uiso 1 1 calc R
C13 C 0.9982(4) 0.5914(4) 0.43367(13) 0.0293(12) Uani 1 1 d .
H13B H 1.0400 0.6433 0.4479 0.035 Uiso 1 1 calc R
H13A H 0.9429 0.5559 0.4483 0.035 Uiso 1 1 calc R
C14 C 1.0723(4) 0.5083(4) 0.41734(12) 0.0243(11) Uani 1 1 d .
H14 H 1.1334 0.4780 0.4313 0.029 Uiso 1 1 calc R
C15 C 1.0941(4) 0.5430(4) 0.38074(13) 0.0229(11) Uani 1 1 d .
H15 H 1.1692 0.5357 0.3712 0.028 Uiso 1 1 calc R
C16 C 1.0285(4) 0.4424(4) 0.38743(12) 0.0255(11) Uani 1 1 d .
H16 H 0.9488 0.4471 0.3830 0.031 Uiso 1 1 calc R
C17 C 1.0834(4) 0.3361(4) 0.37887(12) 0.0233(11) Uani 1 1 d .
H17A H 1.0965 0.3331 0.3537 0.028 Uiso 1 1 calc R
H17B H 1.1548 0.3339 0.3905 0.028 Uiso 1 1 calc R
C18 C 0.9188(4) 0.2210(4) 0.36697(12) 0.0269(12) Uani 1 1 d .
H18A H 0.8915 0.1462 0.3704 0.032 Uiso 1 1 calc R
H18B H 0.8614 0.2717 0.3746 0.032 Uiso 1 1 calc R
C19 C 0.9402(4) 0.2389(4) 0.32911(13) 0.0303(12) Uani 1 1 d .
C20 C 0.8959(4) 0.3262(4) 0.31255(13) 0.0328(13) Uani 1 1 d .
H20 H 0.8511 0.3749 0.3251 0.039 Uiso 1 1 calc R
C21 C 0.9145(5) 0.3453(5) 0.27793(15) 0.0453(16) Uani 1 1 d .
H21 H 0.8847 0.4073 0.2669 0.054 Uiso 1 1 calc R
C22 C 0.9765(6) 0.2734(5) 0.25992(15) 0.0531(18) Uani 1 1 d .
H22 H 0.9877 0.2843 0.2360 0.064 Uiso 1 1 calc R
C23 C 1.0226(5) 0.1862(5) 0.27578(14) 0.0473(17) Uani 1 1 d .
H23 H 1.0674 0.1383 0.2629 0.057 Uiso 1 1 calc R
C24 C 1.0047(5) 0.1669(5) 0.31046(13) 0.0385(14) Uani 1 1 d .
H24 H 1.0359 0.1055 0.3214 0.046 Uiso 1 1 calc R
C25 C 0.9890(4) 0.2394(4) 0.42799(11) 0.0252(11) Uani 1 1 d .
H25 H 0.9518 0.3098 0.4329 0.030 Uiso 1 1 calc R
C26 C 1.0924(5) 0.2353(4) 0.44984(13) 0.0339(13) Uani 1 1 d .
H26A H 1.1370 0.1736 0.4426 0.051 Uiso 1 1 calc R
H26C H 1.0730 0.2269 0.4742 0.051 Uiso 1 1 calc R
H26B H 1.1334 0.3027 0.4468 0.051 Uiso 1 1 calc R
C27 C 0.9123(4) 0.1488(4) 0.43781(12) 0.0268(11) Uani 1 1 d .
C28 C 0.9468(5) 0.0412(4) 0.43795(13) 0.0315(12) Uani 1 1 d .
H28 H 1.0178 0.0231 0.4303 0.038 Uiso 1 1 calc R
C29 C 0.8774(5) -0.0389(5) 0.44923(16) 0.0467(16) Uani 1 1 d .
H29 H 0.9015 -0.1120 0.4497 0.056 Uiso 1 1 calc R
C30 C 0.7734(5) -0.0146(5) 0.45993(15) 0.0488(16) Uani 1 1 d .
H30 H 0.7264 -0.0704 0.4679 0.059 Uiso 1 1 calc R
C31 C 0.7389(5) 0.0907(6) 0.45893(16) 0.0516(17) Uani 1 1 d .
H31 H 0.6669 0.1080 0.4657 0.062 Uiso 1 1 calc R
C32 C 0.8081(5) 0.1728(5) 0.44806(14) 0.0369(14) Uani 1 1 d .
H32 H 0.7834 0.2458 0.4477 0.044 Uiso 1 1 calc R
C33 C 0.3624(5) 0.5756(5) 0.42620(15) 0.0494(17) Uani 1 1 d .
H33A H 0.3355 0.5111 0.4382 0.074 Uiso 1 1 calc R
H33B H 0.3125 0.6363 0.4301 0.074 Uiso 1 1 calc R
H33C H 0.4345 0.5945 0.4350 0.074 Uiso 1 1 calc R

loop_
_atom_site_aniso_label
_atom_site_aniso_U_11
_atom_site_aniso_U_22
_atom_site_aniso_U_33
_atom_site_aniso_U_23
_atom_site_aniso_U_13
_atom_site_aniso_U_12
Cl1 0.0288(7) 0.0231(6) 0.0283(6) -0.0017(5) 0.0009(5) -0.0002(5)
O1 0.029(2) 0.042(2) 0.0279(18) 0.0048(17) -0.0004(17) -0.0045(17)
O2 0.0229(19) 0.049(2) 0.0272(19) -0.0039(17) -0.0016(16) -0.0091(17)
O3 0.030(2) 0.0208(18) 0.044(2) -0.0014(16) 0.0047(17) -0.0018(16)
O4 0.047(3) 0.070(3) 0.055(3) -0.012(2) 0.013(2) -0.018(2)
N1 0.028(2) 0.020(2) 0.023(2) 0.0028(17) 0.0008(18) 0.0019(17)
C1 0.032(3) 0.044(4) 0.030(3) 0.005(3) 0.003(2) -0.001(2)
C2 0.030(3) 0.031(3) 0.018(2) 0.007(2) 0.001(2) 0.000(2)
C3 0.027(3) 0.019(2) 0.028(3) 0.005(2) 0.003(2) -0.002(2)
C4 0.018(2) 0.016(2) 0.029(3) 0.003(2) -0.002(2) 0.0027(19)
C5 0.015(2) 0.019(3) 0.027(3) -0.004(2) 0.002(2) 0.0017(19)
C6 0.023(3) 0.015(2) 0.030(3) 0.001(2) 0.000(2) -0.0003(19)
C7 0.028(3) 0.023(3) 0.030(3) -0.004(2) -0.007(2) 0.001(2)
C8 0.024(3) 0.054(4) 0.038(3) -0.002(3) -0.005(3) -0.009(3)
C9 0.012(2) 0.030(3) 0.039(3) 0.007(2) -0.002(2) -0.005(2)
C10 0.033(3) 0.016(2) 0.032(3) 0.002(2) -0.002(2) 0.003(2)
C11 0.025(3) 0.018(2) 0.020(2) 0.001(2) -0.002(2) -0.001(2)
C12 0.022(3) 0.024(3) 0.031(3) 0.001(2) 0.002(2) 0.001(2)
C13 0.034(3) 0.026(3) 0.028(3) -0.002(2) 0.003(2) -0.002(2)
C14 0.026(3) 0.027(3) 0.020(2) 0.006(2) 0.000(2) -0.007(2)
C15 0.020(2) 0.017(2) 0.032(3) 0.002(2) 0.001(2) -0.0037(19)
C16 0.033(3) 0.018(2) 0.025(3) 0.003(2) 0.002(2) 0.002(2)
C17 0.024(3) 0.022(3) 0.024(3) 0.003(2) -0.002(2) -0.0048(19)
C18 0.029(3) 0.023(3) 0.029(3) -0.001(2) 0.000(2) -0.004(2)
C19 0.026(3) 0.036(3) 0.029(3) -0.003(2) -0.003(2) 0.002(2)
C20 0.032(3) 0.038(3) 0.028(3) -0.006(3) -0.005(2) 0.011(2)
C21 0.052(4) 0.044(4) 0.040(3) 0.003(3) -0.007(3) 0.017(3)
C22 0.075(5) 0.058(4) 0.026(3) 0.007(3) -0.002(3) 0.021(4)
C23 0.055(4) 0.051(4) 0.036(3) -0.005(3) 0.004(3) 0.018(3)
C24 0.054(4) 0.035(3) 0.026(3) 0.001(3) -0.008(3) 0.011(3)
C25 0.034(3) 0.022(3) 0.020(2) -0.001(2) 0.003(2) 0.003(2)
C26 0.046(4) 0.025(3) 0.031(3) -0.001(2) -0.002(3) -0.007(2)
C27 0.034(3) 0.025(3) 0.022(3) -0.004(2) -0.004(2) -0.002(2)
C28 0.034(3) 0.033(3) 0.028(3) -0.001(2) 0.003(2) -0.001(2)
C29 0.064(4) 0.027(3) 0.049(4) 0.000(3) 0.003(3) -0.010(3)
C30 0.052(4) 0.051(4) 0.044(4) -0.001(3) 0.002(3) -0.022(3)
C31 0.042(4) 0.067(5) 0.046(4) -0.008(3) 0.012(3) -0.012(3)
C32 0.033(3) 0.037(3) 0.041(3) -0.002(3) 0.002(3) -0.003(3)
C33 0.045(4) 0.047(4) 0.057(4) -0.001(3) 0.007(3) -0.011(3)

loop_
_atom_type_symbol
_atom_type_description
_atom_type_scat_dispersion_real
_atom_type_scat_dispersion_imag
_atom_type_scat_source
C C 0.0033 0.0016 'International Tables Vol C Tables 4.2.6.8 and 6.1.1.4'
H H 0.0000 0.0000 'International Tables Vol C Tables 4.2.6.8 and 6.1.1.4'
N N 0.0061 0.0033 'International Tables Vol C Tables 4.2.6.8 and 6.1.1.4'
O O 0.0106 0.0060 'International Tables Vol C Tables 4.2.6.8 and 6.1.1.4'
Cl Cl 0.1484 0.1585 'International Tables Vol C Tables 4.2.6.8 and 6.1.1.4'

loop_
_geom_angle_atom_site_label_1
_geom_angle_atom_site_label_2
_geom_angle_atom_site_label_3
_geom_angle
C2 O1 C1 116.2(4)
C7 O2 C8 117.7(4)
C10 O3 H3 94.0
C33 O4 H4 111.6
C17 N1 C18 112.4(3)
C17 N1 C25 112.1(4)
C18 N1 C25 111.0(4)
C17 N1 H1 107.0
C18 N1 H1 107.0
C25 N1 H1 107.0
O1 C1 H1C 109.5
O1 C1 H1A 109.5
H1C C1 H1A 109.5
O1 C1 H1B 109.5
H1C C1 H1B 109.5
H1A C1 H1B 109.5
O1 C2 C3 124.8(4)
O1 C2 C7 115.3(4)
C3 C2 C7 119.9(4)
C2 C3 C4 119.4(5)
C2 C3 H3A 120.3
C4 C3 H3A 120.3
C5 C4 C3 120.5(5)
C5 C4 C9 110.9(4)
C3 C4 C9 128.6(4)
C4 C5 C6 120.7(4)
C4 C5 C11 109.8(4)
C6 C5 C11 129.4(4)
C7 C6 C5 119.1(5)
C7 C6 H6 120.4
C5 C6 H6 120.4
O2 C7 C6 124.8(5)
O2 C7 C2 114.9(4)
C6 C7 C2 120.3(5)
O2 C8 H8C 109.5
O2 C8 H8B 109.5
H8C C8 H8B 109.5
O2 C8 H8A 109.5
H8C C8 H8A 109.5
H8B C8 H8A 109.5
C4 C9 C10 102.4(4)
C4 C9 H9B 111.3
C10 C9 H9B 111.3
C4 C9 H9A 111.3
C10 C9 H9A 111.3
H9B C9 H9A 109.2
O3 C10 C9 110.4(4)
O3 C10 C11 108.0(4)
C9 C10 C11 105.0(4)
O3 C10 H10 111.1
C9 C10 H10 111.1
C11 C10 H10 111.1
C12 C11 C5 118.5(4)
C12 C11 C10 114.9(4)
C5 C11 C10 101.1(4)
C12 C11 C15 103.7(4)
C5 C11 C15 112.0(4)
C10 C11 C15 106.5(4)
C11 C12 C13 105.4(4)
C11 C12 H12A 110.7
C13 C12 H12A 110.7
C11 C12 H12B 110.7
C13 C12 H12B 110.7
H12A C12 H12B 108.8
C14 C13 C12 104.3(4)
C14 C13 H13B 110.9
C12 C13 H13B 110.9
C14 C13 H13A 110.9
C12 C13 H13A 110.9
H13B C13 H13A 108.9
C15 C14 C13 108.1(4)
C15 C14 C16 59.6(3)
C13 C14 C16 117.9(4)
C15 C14 H14 118.8
C13 C14 H14 118.8
C16 C14 H14 118.8
C16 C15 C14 60.5(3)
C16 C15 C11 117.1(4)
C14 C15 C11 107.0(4)
C16 C15 H15 119.2
C14 C15 H15 119.2
C11 C15 H15 119.2
C15 C16 C17 115.9(4)
C15 C16 C14 59.9(3)
C17 C16 C14 118.3(4)
C15 C16 H16 116.9
C17 C16 H16 116.9
C14 C16 H16 116.9
N1 C17 C16 113.9(4)
N1 C17 H17A 108.8
C16 C17 H17A 108.8
N1 C17 H17B 108.8
C16 C17 H17B 108.8
H17A C17 H17B 107.7
C19 C18 N1 113.0(4)
C19 C18 H18A 109.0
N1 C18 H18A 109.0
C19 C18 H18B 109.0
N1 C18 H18B 109.0
H18A C18 H18B 107.8
C20 C19 C24 119.0(5)
C20 C19 C18 120.2(5)
C24 C19 C18 120.8(5)
C19 C20 C21 121.6(5)
C19 C20 H20 119.2
C21 C20 H20 119.2
C22 C21 C20 118.7(5)
C22 C21 H21 120.6
C20 C21 H21 120.6
C21 C22 C23 121.0(5)
C21 C22 H22 119.5
C23 C22 H22 119.5
C22 C23 C24 120.5(5)
C22 C23 H23 119.8
C24 C23 H23 119.8
C23 C24 C19 119.1(5)
C23 C24 H24 120.4
C19 C24 H24 120.4
C27 C25 C26 110.9(4)
C27 C25 N1 112.6(4)
C26 C25 N1 109.7(4)
C27 C25 H25 107.8
C26 C25 H25 107.8
N1 C25 H25 107.8
C25 C26 H26A 109.5
C25 C26 H26C 109.5
H26A C26 H26C 109.5
C25 C26 H26B 109.5
H26A C26 H26B 109.5
H26C C26 H26B 109.5
C32 C27 C28 119.2(5)
C32 C27 C25 119.9(5)
C28 C27 C25 120.9(5)
C29 C28 C27 119.6(5)
C29 C28 H28 120.2
C27 C28 H28 120.2
C28 C29 C30 121.2(6)
C28 C29 H29 119.4
C30 C29 H29 119.4
C31 C30 C29 119.1(6)
C31 C30 H30 120.5
C29 C30 H30 120.5
C30 C31 C32 120.6(6)
C30 C31 H31 119.7
C32 C31 H31 119.7
C27 C32 C31 120.3(6)
C27 C32 H32 119.8
C31 C32 H32 119.8
O4 C33 H33A 109.5
O4 C33 H33B 109.5
H33A C33 H33B 109.5
O4 C33 H33C 109.5
H33A C33 H33C 109.5
H33B C33 H33C 109.5

loop_
_geom_bond_atom_site_label_1
_geom_bond_atom_site_label_2
_geom_bond_distance
O1 C2 1.368(5)
O1 C1 1.429(6)
O2 C7 1.373(6)
O2 C8 1.397(6)
O3 C10 1.437(6)
O3 H3 0.8401
O4 C33 1.411(7)
O4 H4 0.8402
N1 C17 1.505(6)
N1 C18 1.526(6)
N1 C25 1.547(6)
N1 H1 0.9300
C1 H1C 0.9800
C1 H1A 0.9800
C1 H1B 0.9800
C2 C3 1.393(7)
C2 C7 1.411(7)
C3 C4 1.394(6)
C3 H3A 0.9500
C4 C5 1.387(6)
C4 C9 1.508(7)
C5 C6 1.395(6)
C5 C11 1.530(7)
C6 C7 1.390(7)
C6 H6 0.9500
C8 H8C 0.9800
C8 H8B 0.9800
C8 H8A 0.9800
C9 C10 1.531(7)
C9 H9B 0.9900
C9 H9A 0.9900
C10 C11 1.549(7)
C10 H10 1.0000
C11 C12 1.523(7)
C11 C15 1.550(6)
C12 C13 1.533(7)
C12 H12A 0.9900
C12 H12B 0.9900
C13 C14 1.512(7)
C13 H13B 0.9900
C13 H13A 0.9900
C14 C15 1.508(6)
C14 C16 1.517(7)
C14 H14 1.0000
C15 C16 1.503(6)
C15 H15 1.0000
C16 C17 1.512(6)
C16 H16 1.0000
C17 H17A 0.9900
C17 H17B 0.9900
C18 C19 1.510(7)
C18 H18A 0.9900
C18 H18B 0.9900
C19 C20 1.368(7)
C19 C24 1.394(7)
C20 C21 1.384(8)
C20 H20 0.9500
C21 C22 1.363(8)
C21 H21 0.9500
C22 C23 1.364(8)
C22 H22 0.9500
C23 C24 1.385(7)
C23 H23 0.9500
C24 H24 0.9500
C25 C27 1.513(7)
C25 C26 1.532(7)
C25 H25 1.0000
C26 H26A 0.9800
C26 H26C 0.9800
C26 H26B 0.9800
C27 C32 1.378(7)
C27 C28 1.394(7)
C28 C29 1.378(8)
C28 H28 0.9500
C29 C30 1.381(9)
C29 H29 0.9500
C30 C31 1.368(9)
C30 H30 0.9500
C31 C32 1.389(8)
C31 H31 0.9500
C32 H32 0.9500
C33 H33A 0.9800
C33 H33B 0.9800
C33 H33C 0.9800

loop_
_geom_torsion_atom_site_label_1
_geom_torsion_atom_site_label_2
_geom_torsion_atom_site_label_3
_geom_torsion_atom_site_label_4
_geom_torsion
C1 O1 C2 C3 -3.1(7)
C1 O1 C2 C7 175.7(4)
O1 C2 C3 C4 179.2(5)
C7 C2 C3 C4 0.4(7)
C2 C3 C4 C5 1.5(7)
C2 C3 C4 C9 -178.4(5)
C3 C4 C5 C6 -1.6(7)
C9 C4 C5 C6 178.3(4)
C3 C4 C5 C11 176.9(4)
C9 C4 C5 C11 -3.2(5)
C4 C5 C6 C7 -0.2(7)
C11 C5 C6 C7 -178.4(5)
C8 O2 C7 C6 22.0(7)
C8 O2 C7 C2 -160.2(5)
C5 C6 C7 O2 179.8(4)
C5 C6 C7 C2 2.1(7)
O1 C2 C7 O2 1.0(7)
C3 C2 C7 O2 179.9(4)
O1 C2 C7 C6 178.9(4)
C3 C2 C7 C6 -2.2(8)
C5 C4 C9 C10 -17.3(5)
C3 C4 C9 C10 162.6(5)
C4 C9 C10 O3 -85.8(5)
C4 C9 C10 C11 30.4(5)
C4 C5 C11 C12 148.3(4)
C6 C5 C11 C12 -33.3(7)
C4 C5 C11 C10 21.9(5)
C6 C5 C11 C10 -159.8(5)
C4 C5 C11 C15 -91.1(5)
C6 C5 C11 C15 87.2(6)
O3 C10 C11 C12 -42.7(6)
C9 C10 C11 C12 -160.6(4)
O3 C10 C11 C5 86.0(4)
C9 C10 C11 C5 -31.8(5)
O3 C10 C11 C15 -156.9(4)
C9 C10 C11 C15 85.3(5)
C5 C11 C12 C13 157.5(4)
C10 C11 C12 C13 -83.0(5)
C15 C11 C12 C13 32.7(5)
C11 C12 C13 C14 -33.2(5)
C12 C13 C14 C15 20.4(5)
C12 C13 C14 C16 -44.1(6)
C13 C14 C15 C16 -112.3(5)
C13 C14 C15 C11 -0.3(5)
C16 C14 C15 C11 112.0(4)
C12 C11 C15 C16 45.0(5)
C5 C11 C15 C16 -83.9(5)
C10 C11 C15 C16 166.5(4)
C12 C11 C15 C14 -20.0(5)
C5 C11 C15 C14 -148.9(4)
C10 C11 C15 C14 101.5(4)
C14 C15 C16 C17 -109.1(5)
C11 C15 C16 C17 155.9(4)
C11 C15 C16 C14 -95.0(5)
C13 C14 C16 C15 95.5(5)
C15 C14 C16 C17 105.2(5)
C13 C14 C16 C17 -159.3(4)
C18 N1 C17 C16 70.9(5)
C25 N1 C17 C16 -55.0(5)
C15 C16 C17 N1 174.1(4)
C14 C16 C17 N1 105.9(5)
C17 N1 C18 C19 43.0(5)
C25 N1 C18 C19 169.5(4)
N1 C18 C19 C20 -111.3(5)
N1 C18 C19 C24 69.0(6)
C24 C19 C20 C21 -0.8(9)
C18 C19 C20 C21 179.6(5)
C19 C20 C21 C22 1.7(10)
C20 C21 C22 C23 -2.3(11)
C21 C22 C23 C24 2.0(11)
C22 C23 C24 C19 -1.1(10)
C20 C19 C24 C23 0.5(9)
C18 C19 C24 C23 -179.9(5)
C17 N1 C25 C27 172.4(4)
C18 N1 C25 C27 45.8(5)
C17 N1 C25 C26 -63.6(5)
C18 N1 C25 C26 169.7(4)
C26 C25 C27 C32 123.4(5)
N1 C25 C27 C32 -113.3(5)
C26 C25 C27 C28 -54.1(6)
N1 C25 C27 C28 69.2(6)
C32 C27 C28 C29 -1.9(8)
C25 C27 C28 C29 175.6(5)
C27 C28 C29 C30 1.0(9)
C28 C29 C30 C31 0.6(10)
C29 C30 C31 C32 -1.4(10)
C28 C27 C32 C31 1.1(8)
C25 C27 C32 C31 -176.5(5)
C30 C31 C32 C27 0.6(9)
